data_1529582
loop_
_publ_author_name
'Bagshaw, A.N.'
'Doran, B.H.'
'White, A.H.'
'Willis, A.C.'

_publ_section_title
;
 Crystal structure of a natural potassium-barium hexatitanate
 isostructural with K2 Ti6 O13
;
_journal_name_full 'Australian Journal of Chemistry'
_journal_page_first 1195
_journal_page_last 1200
_journal_volume 30
_journal_year 1977
_chemical_formula_sum 'Ba0.72 K1.16 O13 Ti6'
_chemical_name_systematic '(K0.58 Ba0.36)2 (Ti6 O13)'
_space_group_IT_number 12
_symmetry_space_group_name_Hall '-C 2y'
_symmetry_space_group_name_H-M 'C 1 2/m 1'
_cell_angle_alpha 90
_cell_angle_beta 99.25
_cell_angle_gamma 90
_cell_formula_units_Z 2
_cell_length_a 15.453
_cell_length_b 3.8368
_cell_length_c 9.123
_cell_volume 533.870
_citation_journal_id_ASTM AJCHAS
_cod_data_source_file Bagshaw_AJCHAS_1977_108.cif
_cod_data_source_block Ba0.72K1.16O13Ti6
_cod_original_cell_volume 533.8696
_cod_database_code 1529582

loop_
_symmetry_equiv_pos_as_xyz
x,y,z
-x,y,-z
-x,-y,-z
x,-y,z
x+1/2,y+1/2,z
-x+1/2,y+1/2,-z
-x+1/2,-y+1/2,-z
x+1/2,-y+1/2,z

loop_
_atom_site_label
_atom_site_type_symbol
_atom_site_fract_x
_atom_site_fract_y
_atom_site_fract_z
_atom_site_occupancy
_atom_site_U_iso_or_equiv
O3 O-2 0.0744 0 0.2958 1 0.0
O6 O-2 0.3605 0 0.8867 1 0.0
Ti3 Ti+3 0.236 0 0.7751 1 0.0
O5 O-2 0.1321 0 0.6166 1 0.0
Ti2 Ti+3 0.17028 0 0.4381 1 0.0
K1 K+1 0.4523 0 0.2503 0.58 0.0
O2 O-2 0.2383 0 0.2409 1 0.0
Ba1 Ba+2 0.4527 0 0.2305 0.36 0.0
O1 O-2 0 0 0 1 0.0
Ti1 Ti+3 0.11615 0 0.0962 1 0.0
O4 O-2 0.2971 0 0.5708 1 0.0
O7 O-2 0.1675 0 0.9143 1 0.0
